data_7215708
loop_
_publ_author_name
'Cheng, Nongyi'
'Yan, Qifan'
'Liu, Shuai'
'Zhao, Dahui'

_publ_section_title
;
 Probing the intermolecular interactions of aromatic amides containing
 N-heterocycles and triptycene
;
_journal_issue 20
_journal_name_full CrystEngComm
_journal_page_first 4265
_journal_paper_doi 10.1039/c4ce00089g
_journal_volume 16
_journal_year 2014
_chemical_formula_moiety 'C20 H16 N2 O2'
_chemical_formula_sum 'C20 H16 N2 O2'
_chemical_formula_weight 316.35
_chemical_name_systematic
; 
 ? 
;
_space_group_IT_number 14
_symmetry_cell_setting monoclinic
_symmetry_space_group_name_Hall '-P 2ybc'
_symmetry_space_group_name_H-M 'P 1 21/c 1'
_atom_sites_solution_hydrogens geom
_atom_sites_solution_primary direct
_atom_sites_solution_secondary difmap
_audit_creation_method SHELXL-97
_cell_angle_alpha 90.00
_cell_angle_beta 94.25(3)
_cell_angle_gamma 90.00
_cell_formula_units_Z 2
_cell_length_a 18.047(4)
_cell_length_b 5.2394(10)
_cell_length_c 7.8799(16)
_cell_measurement_reflns_used 1502
_cell_measurement_temperature 173(2)
_cell_measurement_theta_max 68.22
_cell_measurement_theta_min 4.91
_cell_volume 743.0(3)
_computing_cell_refinement 'Rapid Auto(Rigaku 2001)'
_computing_data_collection 'Rapid Auto(Rigaku 2001)'
_computing_data_reduction 'Rapid Auto(Rigaku 2001)'
_computing_molecular_graphics
;
 Mercury: visualization and analysis of crystal structures, C. F. Macrae,
 P. R. Edgington, P. McCabe, E. Pidcock, G. P. Shields, R. Taylor,
 M. Towler and J. van de Streek, J. Appl. Cryst., 39, 453-457, 2006.
;
_computing_publication_material 'SHELX-97 (Sheldrick, 2008)'
_computing_structure_refinement 'SHELXL-97 (Sheldrick, 2008)'
_computing_structure_solution 'SHELXS-97 (Sheldrick, 2008)'
_diffrn_ambient_temperature 173(2)
_diffrn_measured_fraction_theta_full 0.988
_diffrn_measured_fraction_theta_max 0.988
_diffrn_measurement_device_type 'Rigaku raxis Rapid IP Area Detector'
_diffrn_measurement_method '\w scans'
_diffrn_radiation_monochromator graphite
_diffrn_radiation_source 'rotating anode'
_diffrn_radiation_type CuK\a
_diffrn_radiation_wavelength 1.54187
_diffrn_reflns_av_R_equivalents 0.0000
_diffrn_reflns_av_sigmaI/netI 0.0830
_diffrn_reflns_limit_h_max 21
_diffrn_reflns_limit_h_min -21
_diffrn_reflns_limit_k_max 6
_diffrn_reflns_limit_k_min -6
_diffrn_reflns_limit_l_max 9
_diffrn_reflns_limit_l_min -9
_diffrn_reflns_number 1345
_diffrn_reflns_theta_full 68.22
_diffrn_reflns_theta_max 68.22
_diffrn_reflns_theta_min 4.91
_exptl_absorpt_coefficient_mu 0.744
_exptl_absorpt_correction_T_max 1.0000
_exptl_absorpt_correction_T_min 0.7210
_exptl_absorpt_correction_type multi-scan
_exptl_absorpt_process_details 'ABSCOR by T. Higashi, March, 2001'
_exptl_crystal_colour colorless
_exptl_crystal_density_diffrn 1.414
_exptl_crystal_density_method 'not measured'
_exptl_crystal_description platelet
_exptl_crystal_F_000 332
_exptl_crystal_size_max 0.80
_exptl_crystal_size_mid 0.50
_exptl_crystal_size_min 0.08
_refine_diff_density_max 0.348
_refine_diff_density_min -0.476
_refine_diff_density_rms 0.091
_refine_ls_extinction_method none
_refine_ls_goodness_of_fit_ref 1.199
_refine_ls_hydrogen_treatment constr
_refine_ls_matrix_type full
_refine_ls_number_parameters 110
_refine_ls_number_reflns 1345
_refine_ls_number_restraints 0
_refine_ls_restrained_S_all 1.199
_refine_ls_R_factor_all 0.1104
_refine_ls_R_factor_gt 0.0931
_refine_ls_shift/su_max 0.000
_refine_ls_shift/su_mean 0.000
_refine_ls_structure_factor_coef Fsqd
_refine_ls_weighting_details 'calc w=1/[\s^2^(Fo^2^)+(0.0245P)^2^+1.1067P] where P=(Fo^2^+2Fc^2^)/3'
_refine_ls_weighting_scheme calc
_refine_ls_wR_factor_gt 0.1685
_refine_ls_wR_factor_ref 0.1756
_reflns_number_gt 1100
_reflns_number_total 1345
_reflns_threshold_expression >2sigma(I)
_cod_data_source_file c4ce00089g2.cif
_cod_data_source_block a
_cod_original_cell_volume 743.1(3)
_cod_original_sg_symbol_H-M P2(1)/c
_cod_database_code 7215708

loop_
_symmetry_equiv_pos_as_xyz
'x, y, z'
'-x, y+1/2, -z+1/2'
'-x, -y, -z'
'x, -y-1/2, z-1/2'

loop_
_atom_site_label
_atom_site_type_symbol
_atom_site_fract_x
_atom_site_fract_y
_atom_site_fract_z
_atom_site_U_iso_or_equiv
_atom_site_adp_type
_atom_site_occupancy
_atom_site_symmetry_multiplicity
_atom_site_calc_flag
_atom_site_refinement_flags
O1 O 0.31743(15) 0.8756(5) 0.0698(5) 0.0319(8) Uani 1 1 d .
N1 N 0.35055(16) 0.4554(6) 0.0727(4) 0.0195(8) Uani 1 1 d .
H1 H 0.3342 0.2990 0.0861 0.023 Uiso 1 1 calc R
C1 C 0.5305(2) 0.3121(7) -0.0985(6) 0.0199(9) Uani 1 1 d .
H1A H 0.5513 0.1841 -0.1658 0.024 Uiso 1 1 calc R
C2 C 0.4572(2) 0.2960(8) -0.0617(5) 0.0215(10) Uani 1 1 d .
H2 H 0.4276 0.1564 -0.1036 0.026 Uiso 1 1 calc R
C3 C 0.4260(2) 0.4848(7) 0.0372(6) 0.0181(9) Uani 1 1 d .
C4 C 0.3015(2) 0.6497(7) 0.0879(6) 0.0205(9) Uani 1 1 d .
C5 C 0.2245(2) 0.5699(7) 0.1225(5) 0.0191(9) Uani 1 1 d .
C6 C 0.2084(2) 0.3507(8) 0.2122(6) 0.0260(10) Uani 1 1 d .
H6 H 0.2474 0.2390 0.2518 0.031 Uiso 1 1 calc R
C7 C 0.1358(2) 0.2945(9) 0.2440(6) 0.0278(11) Uani 1 1 d .
H7 H 0.1254 0.1458 0.3070 0.033 Uiso 1 1 calc R
C8 C 0.0785(2) 0.4528(8) 0.1849(6) 0.0284(11) Uani 1 1 d .
H8 H 0.0287 0.4123 0.2056 0.034 Uiso 1 1 calc R
C9 C 0.0941(2) 0.6714(8) 0.0950(6) 0.0272(11) Uani 1 1 d .
H9 H 0.0548 0.7804 0.0532 0.033 Uiso 1 1 calc R
C10 C 0.1664(2) 0.7308(8) 0.0662(6) 0.0235(10) Uani 1 1 d .
H10 H 0.1767 0.8833 0.0072 0.028 Uiso 1 1 calc R

loop_
_atom_site_aniso_label
_atom_site_aniso_U_11
_atom_site_aniso_U_22
_atom_site_aniso_U_33
_atom_site_aniso_U_23
_atom_site_aniso_U_13
_atom_site_aniso_U_12
O1 0.0238(15) 0.0150(16) 0.057(2) -0.0006(16) 0.0052(15) -0.0035(11)
N1 0.0190(16) 0.0142(17) 0.0256(19) 0.0007(15) 0.0038(15) 0.0013(13)
C1 0.020(2) 0.015(2) 0.024(2) -0.0046(19) 0.0008(18) 0.0032(15)
C2 0.025(2) 0.016(2) 0.024(2) -0.0030(19) 0.0013(19) -0.0005(15)
C3 0.020(2) 0.0119(19) 0.023(2) -0.0025(18) 0.0007(18) 0.0013(15)
C4 0.025(2) 0.014(2) 0.023(2) -0.0020(18) 0.0009(19) -0.0004(16)
C5 0.022(2) 0.016(2) 0.020(2) -0.0077(18) 0.0003(18) -0.0018(15)
C6 0.025(2) 0.024(2) 0.029(3) -0.003(2) 0.0012(19) 0.0005(17)
C7 0.032(2) 0.025(3) 0.028(3) -0.002(2) 0.012(2) -0.0052(18)
C8 0.021(2) 0.036(3) 0.029(3) -0.010(2) 0.008(2) -0.0062(18)
C9 0.024(2) 0.028(2) 0.030(3) -0.006(2) 0.003(2) 0.0072(17)
C10 0.022(2) 0.022(2) 0.027(2) 0.000(2) 0.0033(19) 0.0003(17)

loop_
_atom_type_symbol
_atom_type_description
_atom_type_scat_dispersion_real
_atom_type_scat_dispersion_imag
_atom_type_scat_source
C C 0.0181 0.0091 'International Tables Vol C Tables 4.2.6.8 and 6.1.1.4'
H H 0.0000 0.0000 'International Tables Vol C Tables 4.2.6.8 and 6.1.1.4'
N N 0.0311 0.0180 'International Tables Vol C Tables 4.2.6.8 and 6.1.1.4'
O O 0.0492 0.0322 'International Tables Vol C Tables 4.2.6.8 and 6.1.1.4'

loop_
_geom_angle_atom_site_label_1
_geom_angle_atom_site_label_2
_geom_angle_atom_site_label_3
_geom_angle
_geom_angle_site_symmetry_1
_geom_angle_site_symmetry_3
C4 N1 C3 125.2(3) . .
C4 N1 H1 117.4 . .
C3 N1 H1 117.4 . .
C2 C1 C3 120.1(4) . 3_665
C2 C1 H1A 120.0 . .
C3 C1 H1A 120.0 3_665 .
C1 C2 C3 120.3(4) . .
C1 C2 H2 119.8 . .
C3 C2 H2 119.8 . .
C1 C3 C2 119.6(3) 3_665 .
C1 C3 N1 122.7(3) 3_665 .
C2 C3 N1 117.6(3) . .
O1 C4 N1 123.5(4) . .
O1 C4 C5 121.3(3) . .
N1 C4 C5 115.2(3) . .
C6 C5 C10 118.7(4) . .
C6 C5 C4 123.8(4) . .
C10 C5 C4 117.5(4) . .
C7 C6 C5 120.3(4) . .
C7 C6 H6 119.9 . .
C5 C6 H6 119.9 . .
C8 C7 C6 120.5(4) . .
C8 C7 H7 119.8 . .
C6 C7 H7 119.8 . .
C7 C8 C9 119.6(4) . .
C7 C8 H8 120.2 . .
C9 C8 H8 120.2 . .
C10 C9 C8 120.1(4) . .
C10 C9 H9 119.9 . .
C8 C9 H9 119.9 . .
C9 C10 C5 120.8(4) . .
C9 C10 H10 119.6 . .
C5 C10 H10 119.6 . .

loop_
_geom_bond_atom_site_label_1
_geom_bond_atom_site_label_2
_geom_bond_distance
_geom_bond_site_symmetry_2
O1 C4 1.229(4) .
N1 C4 1.360(5) .
N1 C3 1.419(5) .
N1 H1 0.8800 .
C1 C2 1.379(5) .
C1 C3 1.387(5) 3_665
C1 H1A 0.9500 .
C2 C3 1.402(5) .
C2 H2 0.9500 .
C3 C1 1.387(5) 3_665
C4 C5 1.495(5) .
C5 C6 1.391(6) .
C5 C10 1.393(5) .
C6 C7 1.384(5) .
C6 H6 0.9500 .
C7 C8 1.379(6) .
C7 H7 0.9500 .
C8 C9 1.387(6) .
C8 H8 0.9500 .
C9 C10 1.375(5) .
C9 H9 0.9500 .
C10 H10 0.9500 .

loop_
_geom_hbond_atom_site_label_D
_geom_hbond_atom_site_label_H
_geom_hbond_atom_site_label_A
_geom_hbond_distance_DH
_geom_hbond_distance_HA
_geom_hbond_distance_DA
_geom_hbond_angle_DHA
_geom_hbond_site_symmetry_A
N1 H1 O1 0.88 2.24 3.096(4) 163.7 1_545

loop_
_geom_torsion_atom_site_label_1
_geom_torsion_atom_site_label_2
_geom_torsion_atom_site_label_3
_geom_torsion_atom_site_label_4
_geom_torsion
_geom_torsion_site_symmetry_1
_geom_torsion_site_symmetry_4
C3 C1 C2 C3 0.2(7) 3_665 .
C1 C2 C3 C1 -0.2(7) . 3_665
C1 C2 C3 N1 -179.1(4) . .
C4 N1 C3 C1 35.2(6) . 3_665
C4 N1 C3 C2 -145.9(4) . .
C3 N1 C4 O1 1.0(7) . .
C3 N1 C4 C5 178.9(4) . .
O1 C4 C5 C6 -151.7(5) . .
N1 C4 C5 C6 30.4(6) . .
O1 C4 C5 C10 25.9(6) . .
N1 C4 C5 C10 -152.0(4) . .
C10 C5 C6 C7 0.2(6) . .
C4 C5 C6 C7 177.8(4) . .
C5 C6 C7 C8 1.0(7) . .
C6 C7 C8 C9 -0.9(7) . .
C7 C8 C9 C10 -0.5(7) . .
C8 C9 C10 C5 1.7(7) . .
C6 C5 C10 C9 -1.6(6) . .
C4 C5 C10 C9 -179.3(4) . .
